data_7101605
loop_
_publ_author_name
'W. Jones'
'Jonathan C. Burley'
'Laszlo Fabian'
'Tomislav Friscic'
'W. D. Sam Motherwell'

_publ_section_title
;
Exploring cocrystal-cocrystal reactivity via
liquid-assisted grinding: assembling of racemic and dismantling of
enantiomeric cocrystals
;
_journal_issue 48
_journal_name_full 'Chemical Communications'
_journal_paper_doi 10.1039/b613073a
_journal_year 2006
_chemical_formula_moiety 'C8 H10 N4 O2, C4 H6 O6'
_chemical_formula_sum 'C12 H16 N4 O8'
_chemical_formula_weight 344.29
_chemical_name_common 'Caffeine-D-tartaric acid 1/1'
_chemical_name_systematic
;
Caffeine-D-tartaric acid 1/1
;
_space_group_IT_number 19
_symmetry_cell_setting orthorhombic
_symmetry_space_group_name_Hall 'P 2ac 2ab'
_symmetry_space_group_name_H-M 'P 21 21 21'
_atom_sites_solution_hydrogens geom
_atom_sites_solution_primary direct
_atom_sites_solution_secondary difmap
_audit_creation_method SHELXL-97
_cell_angle_alpha 90.00
_cell_angle_beta 90.00
_cell_angle_gamma 90.00
_cell_formula_units_Z 4
_cell_length_a 5.8024(1)
_cell_length_b 10.0260(1)
_cell_length_c 25.3674(4)
_cell_measurement_reflns_used 12291
_cell_measurement_temperature 120(2)
_cell_measurement_theta_max 27.48
_cell_measurement_theta_min 1.00
_cell_volume 1475.74(4)
_computing_cell_refinement 'HKL Scalepack (Otwinowski & Minor 1997)'
_computing_data_collection 'Collect (Nonius B.V. 1998)'
_computing_data_reduction
;
HKL Denzo and Scalepack (Otwinowski & Minor 1997)
;
_computing_publication_material 'SHELXL-97 (Sheldrick 1997)'
_computing_structure_refinement 'SHELXL-97 (Sheldrick 1997)'
_computing_structure_solution 'SIR-92 (Altomare et al. 1994)'
_diffrn_ambient_temperature 120(2)
_diffrn_measured_fraction_theta_full 0.994
_diffrn_measured_fraction_theta_max 0.994
_diffrn_measurement_device_type 'Nonius Kappa CCD'
_diffrn_measurement_method 'Thin slice \w and \f scans'
_diffrn_radiation_source 'fine-focus sealed tube'
_diffrn_radiation_type MoK\a
_diffrn_radiation_wavelength 0.71073
_diffrn_reflns_av_R_equivalents 0.0237
_diffrn_reflns_av_sigmaI/netI 0.0233
_diffrn_reflns_limit_h_max 7
_diffrn_reflns_limit_h_min -7
_diffrn_reflns_limit_k_max 13
_diffrn_reflns_limit_k_min -12
_diffrn_reflns_limit_l_max 32
_diffrn_reflns_limit_l_min -32
_diffrn_reflns_number 13886
_diffrn_reflns_theta_full 27.47
_diffrn_reflns_theta_max 27.47
_diffrn_reflns_theta_min 3.60
_exptl_absorpt_coefficient_mu 0.132
_exptl_absorpt_correction_T_max 0.987
_exptl_absorpt_correction_T_min 0.930
_exptl_absorpt_correction_type multi-scan
_exptl_absorpt_process_details
;
multi-scan from symmetry-related measurements
Sortav (Blessing 1995)
;
_exptl_crystal_colour colourless
_exptl_crystal_density_diffrn 1.550
_exptl_crystal_density_method 'not measured'
_exptl_crystal_description prism
_exptl_crystal_F_000 720
_exptl_crystal_size_max 0.46
_exptl_crystal_size_mid 0.14
_exptl_crystal_size_min 0.10
_refine_diff_density_max 0.212
_refine_diff_density_min -0.212
_refine_diff_density_rms 0.041
_refine_ls_abs_structure_details 'Flack H D (1983), Acta Cryst. A39, 876-881'
_refine_ls_abs_structure_Flack -0.1(7)
_refine_ls_extinction_method none
_refine_ls_goodness_of_fit_ref 1.085
_refine_ls_hydrogen_treatment constr
_refine_ls_matrix_type full
_refine_ls_number_parameters 222
_refine_ls_number_reflns 3327
_refine_ls_number_restraints 0
_refine_ls_restrained_S_all 1.085
_refine_ls_R_factor_all 0.0289
_refine_ls_R_factor_gt 0.0275
_refine_ls_shift/su_max 0.045
_refine_ls_shift/su_mean 0.001
_refine_ls_structure_factor_coef Fsqd
_refine_ls_weighting_details 'calc w=1/[\s^2^(Fo^2^)+(0.0310P)^2^+0.3929P] where P=(Fo^2^+2Fc^2^)/3'
_refine_ls_weighting_scheme calc
_refine_ls_wR_factor_gt 0.0685
_refine_ls_wR_factor_ref 0.0696
_reflns_number_gt 3218
_reflns_number_total 3327
_reflns_threshold_expression >2sigma(I)
_cod_data_source_file b613073a.txt
_cod_original_sg_symbol_H-M P212121
_cod_database_code 7101605

loop_
_symmetry_equiv_pos_as_xyz
'x, y, z'
'-x+1/2, -y, z+1/2'
'x+1/2, -y+1/2, -z'
'-x, y+1/2, -z+1/2'

loop_
_atom_site_label
_atom_site_type_symbol
_atom_site_fract_x
_atom_site_fract_y
_atom_site_fract_z
_atom_site_U_iso_or_equiv
_atom_site_adp_type
_atom_site_occupancy
_atom_site_symmetry_multiplicity
_atom_site_calc_flag
_atom_site_refinement_flags
O1 O 0.51177(19) -0.06706(10) 0.56310(4) 0.0261(2) Uani 1 1 d .
O2 O 0.99714(19) 0.19981(10) 0.46738(4) 0.0286(2) Uani 1 1 d .
O3 O 0.98751(17) -0.11976(9) 0.36203(3) 0.0195(2) Uani 1 1 d .
H3 H 1.1060 -0.0738 0.3677 0.029 Uiso 1 1 calc R
O4 O 1.07451(19) -0.07808(11) 0.27811(4) 0.0312(3) Uani 1 1 d .
O5 O 0.72203(17) -0.24103(9) 0.24410(3) 0.0197(2) Uani 1 1 d .
H5 H 0.6779 -0.1723 0.2281 0.030 Uiso 1 1 calc R
O6 O 0.92862(15) -0.42909(9) 0.31255(4) 0.01544(18) Uani 1 1 d .
H6 H 0.8961 -0.4677 0.2841 0.023 Uiso 1 1 calc R
O7 O 0.34186(15) -0.34709(10) 0.33913(4) 0.0213(2) Uani 1 1 d .
H7 H 0.2172 -0.3872 0.3334 0.032 Uiso 1 1 calc R
O8 O 0.49499(17) -0.51954(10) 0.29488(4) 0.0258(2) Uani 1 1 d .
N1 N 0.37218(19) 0.00898(11) 0.38341(4) 0.0180(2) Uani 1 1 d .
N2 N 0.43682(19) -0.04726(10) 0.47559(4) 0.0175(2) Uani 1 1 d .
N3 N 0.7594(2) 0.05964(11) 0.51394(4) 0.0184(2) Uani 1 1 d .
N4 N 0.67172(19) 0.14647(11) 0.37346(4) 0.0170(2) Uani 1 1 d .
C1 C 0.4889(2) 0.08884(12) 0.35055(5) 0.0189(2) Uani 1 1 d .
H1 H 0.4465 0.1031 0.3148 0.023 Uiso 1 1 calc R
C2 C 0.4905(2) 0.01748(11) 0.42940(5) 0.0154(2) Uani 1 1 d .
C3 C 0.5637(2) -0.02025(12) 0.52031(5) 0.0177(2) Uani 1 1 d .
C4 C 0.8265(2) 0.12810(12) 0.46802(5) 0.0182(3) Uani 1 1 d .
C5 C 0.6754(2) 0.10050(12) 0.42505(5) 0.0154(2) Uani 1 1 d .
C6 C 0.8381(3) 0.23542(14) 0.34823(6) 0.0254(3) Uani 1 1 d .
H6A H 0.7835 0.2589 0.3129 0.038 Uiso 1 1 calc R
H6B H 0.9875 0.1903 0.3455 0.038 Uiso 1 1 calc R
H6C H 0.8550 0.3167 0.3694 0.038 Uiso 1 1 calc R
C7 C 0.2482(2) -0.14344(14) 0.47729(6) 0.0245(3) Uani 1 1 d .
H7A H 0.2498 -0.1899 0.5113 0.037 Uiso 1 1 calc R
H7B H 0.2671 -0.2083 0.4487 0.037 Uiso 1 1 calc R
H7C H 0.1011 -0.0966 0.4730 0.037 Uiso 1 1 calc R
C8 C 0.8921(3) 0.08786(16) 0.56184(6) 0.0289(3) Uani 1 1 d .
H8A H 1.0523 0.1073 0.5524 0.043 Uiso 1 1 calc R
H8B H 0.8874 0.0101 0.5852 0.043 Uiso 1 1 calc R
H8C H 0.8252 0.1650 0.5800 0.043 Uiso 1 1 calc R
C9 C 0.9544(2) -0.13049(12) 0.31098(5) 0.0166(2) Uani 1 1 d .
C10 C 0.7409(2) -0.21325(12) 0.29834(5) 0.0144(2) Uani 1 1 d .
H10 H 0.6015 -0.1618 0.3095 0.017 Uiso 1 1 calc R
C11 C 0.7426(2) -0.34650(12) 0.32781(5) 0.0133(2) Uani 1 1 d .
H11 H 0.7575 -0.3276 0.3664 0.016 Uiso 1 1 calc R
C12 C 0.5128(2) -0.41510(12) 0.31855(5) 0.0154(2) Uani 1 1 d .

loop_
_atom_site_aniso_label
_atom_site_aniso_U_11
_atom_site_aniso_U_22
_atom_site_aniso_U_33
_atom_site_aniso_U_23
_atom_site_aniso_U_13
_atom_site_aniso_U_12
O1 0.0312(5) 0.0293(5) 0.0178(5) 0.0059(4) 0.0008(4) -0.0009(5)
O2 0.0235(5) 0.0308(5) 0.0316(5) 0.0039(4) -0.0065(4) -0.0113(4)
O3 0.0179(4) 0.0221(4) 0.0184(4) -0.0045(3) -0.0009(4) -0.0057(4)
O4 0.0284(5) 0.0400(6) 0.0252(5) 0.0132(5) -0.0019(4) -0.0158(5)
O5 0.0276(5) 0.0171(4) 0.0145(4) 0.0005(3) -0.0062(4) 0.0030(4)
O6 0.0102(4) 0.0175(4) 0.0186(4) -0.0017(3) -0.0006(3) 0.0009(3)
O7 0.0098(4) 0.0216(5) 0.0325(5) -0.0035(4) 0.0025(4) -0.0003(4)
O8 0.0160(4) 0.0237(5) 0.0375(6) -0.0116(4) -0.0001(4) -0.0053(4)
N1 0.0187(5) 0.0174(5) 0.0179(5) -0.0011(4) -0.0032(4) -0.0011(4)
N2 0.0181(5) 0.0170(5) 0.0176(5) 0.0018(4) 0.0005(4) -0.0033(4)
N3 0.0215(6) 0.0166(5) 0.0170(5) 0.0012(4) -0.0055(4) -0.0008(4)
N4 0.0177(5) 0.0167(5) 0.0167(5) 0.0024(4) 0.0009(4) 0.0019(5)
C1 0.0213(6) 0.0187(6) 0.0166(6) -0.0014(5) -0.0016(5) 0.0033(5)
C2 0.0169(6) 0.0127(5) 0.0165(6) -0.0007(4) 0.0002(5) 0.0012(5)
C3 0.0198(6) 0.0145(5) 0.0188(6) 0.0006(5) -0.0003(5) 0.0029(5)
C4 0.0182(6) 0.0151(6) 0.0214(6) 0.0003(5) -0.0020(5) -0.0005(5)
C5 0.0169(6) 0.0146(5) 0.0148(5) 0.0008(4) -0.0003(5) 0.0006(5)
C6 0.0243(7) 0.0254(7) 0.0267(7) 0.0097(6) 0.0049(6) -0.0022(6)
C7 0.0220(7) 0.0220(6) 0.0295(7) 0.0047(6) -0.0005(6) -0.0075(6)
C8 0.0338(8) 0.0313(7) 0.0214(7) 0.0027(6) -0.0124(6) -0.0067(6)
C9 0.0181(6) 0.0132(5) 0.0185(6) 0.0020(5) -0.0015(5) 0.0009(5)
C10 0.0141(6) 0.0153(5) 0.0138(5) -0.0008(4) -0.0015(5) 0.0004(5)
C11 0.0103(5) 0.0140(5) 0.0156(5) -0.0011(4) 0.0002(4) 0.0012(5)
C12 0.0123(5) 0.0181(6) 0.0158(5) 0.0014(5) -0.0001(5) 0.0005(5)

loop_
_atom_type_symbol
_atom_type_description
_atom_type_scat_dispersion_real
_atom_type_scat_dispersion_imag
_atom_type_scat_source
C C 0.0033 0.0016 'International Tables Vol C Tables 4.2.6.8 and 6.1.1.4'
H H 0.0000 0.0000 'International Tables Vol C Tables 4.2.6.8 and 6.1.1.4'
N N 0.0061 0.0033 'International Tables Vol C Tables 4.2.6.8 and 6.1.1.4'
O O 0.0106 0.0060 'International Tables Vol C Tables 4.2.6.8 and 6.1.1.4'

loop_
_geom_angle_atom_site_label_1
_geom_angle_atom_site_label_2
_geom_angle_atom_site_label_3
_geom_angle
C1 N1 C2 104.00(11)
C2 N2 C3 119.15(11)
C2 N2 C7 120.46(11)
C3 N2 C7 120.38(11)
C3 N3 C4 126.85(11)
C3 N3 C8 116.16(11)
C4 N3 C8 116.53(11)
C1 N4 C5 106.13(11)
C1 N4 C6 126.58(11)
C5 N4 C6 127.25(11)
N1 C1 N4 112.82(11)
N1 C2 C5 111.55(11)
N1 C2 N2 126.05(11)
C5 C2 N2 122.40(11)
O1 C3 N2 121.61(12)
O1 C3 N3 121.57(12)
N2 C3 N3 116.78(11)
O2 C4 N3 121.43(12)
O2 C4 C5 126.97(12)
N3 C4 C5 111.59(11)
C2 C5 N4 105.50(11)
C2 C5 C4 122.74(12)
N4 C5 C4 131.75(12)
O4 C9 O3 124.12(12)
O4 C9 C10 124.10(12)
O3 C9 C10 111.75(11)
O5 C10 C9 112.09(10)
O5 C10 C11 107.76(10)
C9 C10 C11 111.51(10)
O6 C11 C12 111.25(9)
O6 C11 C10 112.48(10)
C12 C11 C10 108.29(10)
O8 C12 O7 125.58(12)
O8 C12 C11 122.89(11)
O7 C12 C11 111.52(10)

loop_
_geom_bond_atom_site_label_1
_geom_bond_atom_site_label_2
_geom_bond_distance
O1 C3 1.2203(16)
O2 C4 1.2238(16)
O3 C9 1.3136(15)
O4 C9 1.2071(17)
O5 C10 1.4082(14)
O6 C11 1.4143(14)
O7 C12 1.3120(15)
O8 C12 1.2115(16)
N1 C1 1.3395(17)
N1 C2 1.3564(16)
N2 C2 1.3752(16)
N2 C3 1.3794(17)
N2 C7 1.4591(17)
N3 C3 1.3988(17)
N3 C4 1.4071(17)
N3 C8 1.4662(17)
N4 C1 1.3407(17)
N4 C5 1.3877(16)
N4 C6 1.4620(17)
C2 C5 1.3623(18)
C4 C5 1.4259(18)
C9 C10 1.5252(17)
C10 C11 1.5309(16)
C11 C12 1.5187(16)

loop_
_cod_related_entry_id
_cod_related_entry_database
_cod_related_entry_code
1 ChemSpider 21198159
